data_1568815
loop_
_publ_author_name
'Gorenskaia, Elena'
'Potter, Jarred'
'Korb, Marcus'
'Lambert, Colin'
'Low, Paul J.'

_publ_section_title
;
 Exploring relationships between chemical structure and molecular
 conductance: from &#x3b1;,&#x3c9;-functionalised oligoynes to molecular
 circuits.
;
_journal_issue 25
_journal_name_full Nanoscale
_journal_page_first 10573
_journal_page_last 10583
_journal_paper_doi 10.1039/d3nr01034a
_journal_volume 15
_journal_year 2023
_chemical_formula_moiety 'C20 H14 S2'
_chemical_formula_sum 'C20 H14 S2'
_chemical_formula_weight 318.43
_space_group_crystal_system triclinic
_space_group_IT_number 2
_space_group_name_Hall '-P 1'
_space_group_name_H-M_alt 'P -1'
_atom_sites_solution_hydrogens geom
_atom_sites_solution_primary dual
_audit_creation_date 2023-01-09
_audit_creation_method
;
Olex2 1.5
(compiled 2022.04.07 svn.rca3783a0 for OlexSys, GUI svn.r6498)
;
_audit_update_record
;
2023-02-24 deposited with the CCDC.	2023-04-06 downloaded from the CCDC.
;
_cell_angle_alpha 84.363(3)
_cell_angle_beta 87.988(4)
_cell_angle_gamma 84.405(4)
_cell_formula_units_Z 1
_cell_length_a 4.0180(2)
_cell_length_b 7.9129(3)
_cell_length_c 12.2528(5)
_cell_measurement_reflns_used 3446
_cell_measurement_temperature 100.01(10)
_cell_measurement_theta_max 73.8770
_cell_measurement_theta_min 3.6270
_cell_volume 385.71(3)
_computing_cell_refinement 'CrysAlisPro 1.171.41.104a (Rigaku OD, 2021)'
_computing_data_collection 'CrysAlisPro 1.171.41.104a (Rigaku OD, 2021)'
_computing_data_reduction 'CrysAlisPro 1.171.41.104a (Rigaku OD, 2021)'
_computing_molecular_graphics 'Olex2 1.5 (Dolomanov et al., 2009)'
_computing_publication_material 'Olex2 1.5 (Dolomanov et al., 2009)'
_computing_structure_refinement 'SHELXL 2018/3 (Sheldrick, 2015)'
_computing_structure_solution 'SHELXT 2018/2 (Sheldrick, 2018)'
_diffrn_ambient_environment N~2~
_diffrn_ambient_temperature 100.01(10)
_diffrn_detector 'Hybrid Pixel Array Detector'
_diffrn_detector_area_resol_mean 10.0000
_diffrn_detector_type HyPix
_diffrn_measured_fraction_theta_full 0.991
_diffrn_measured_fraction_theta_max 0.954
_diffrn_measurement_details
;
List of Runs (angles in degrees, time in seconds):

  # Type    Start    End  Width  t~exp~   \w     \q     \k     \f   Frames
#--------------------------------------------------------------------------
  1  \w     59.00 117.00   0.50    0.40    --   45.48 146.00 148.00  116
  2  \w     89.00 114.00   0.50    1.00    --  102.69 146.00 148.00   50
  3  \w     74.00 175.00   0.50    1.00    --  102.69 125.00 -17.00  202
  4  \w     23.00 117.00   0.50    0.40    --   45.48  77.00 -30.00  188
  5  \w   -105.00 -24.00   0.50    0.40    --  -45.48 146.00 148.00  162
  6  \w    -93.00 -13.00   0.50    0.40    --  -45.48 125.00 -17.00  160
  7  \w   -111.00 -30.00   0.50    1.00    -- -102.69 125.00 -17.00  162
  8  \w    -73.00 -30.00   0.50    1.00    -- -102.69  61.00-150.00   86
  9  \w    -73.00 -30.00   0.50    1.00    -- -102.69  61.00-180.00   86
 10  \w   -177.00 -90.00   0.50    1.00    -- -102.69 -30.00 -60.00  174
 11  \w   -175.00 -86.00   0.50    1.00    -- -102.69 -61.00   0.00  178
 12  \w   -175.00 -83.00   0.50    1.00    -- -102.69 -94.00  30.00  184
 13  \w   -174.00 -90.00   0.50    1.00    -- -102.69 -45.00  90.00  168
 14  \w   -168.00 -59.00   0.50    1.00    -- -102.69-146.00  97.00  218
 15  \w   -117.00 -59.00   0.50    0.40    --  -45.48-146.00  97.00  116
 16  \w     24.00 106.00   0.50    0.40    --   45.48-146.00  97.00  164
 17  \w     30.00 127.00   0.50    1.00    --  102.69-146.00  97.00  194
 18  \w     30.00 105.00   0.50    1.00    --  102.69 -94.00  90.00  150
 19  \w     13.00  93.00   0.50    0.40    --   45.48-125.00 -96.00  160
 20  \w     30.00 111.00   0.50    1.00    --  102.69-125.00 -96.00  162
 21  \w     30.00 103.00   0.50    1.00    --  102.69 -77.00-120.00  146
 22  \w     65.00  94.00   0.50    1.00    --  102.69 -77.00 -90.00   58
 23  \w     30.00  69.00   0.50    1.00    --  102.69 -61.00-120.00   78
 24  \w    -29.00  24.00   0.50    0.40    --   45.48 -19.00-120.00  106
 25  \w    -29.00  24.00   0.50    0.40    --   45.48 -19.00   0.00  106
 26  \w     30.00  56.00   0.50    1.00    --  102.69 -61.00  90.00   52
 27  \w     30.00 103.00   0.50    1.00    --  102.69 -77.00  60.00  146
;
_diffrn_measurement_device 'four-circle diffractometer'
_diffrn_measurement_device_type 'XtaLAB Synergy, Single source at home/near, HyPix'
_diffrn_measurement_method '\w scans'
_diffrn_orient_matrix_type 'CrysAlisPro convention (1999,Acta A55,543-557)'
_diffrn_orient_matrix_UB_11 0.1483740000
_diffrn_orient_matrix_UB_12 -0.1439896000
_diffrn_orient_matrix_UB_13 -0.0682813000
_diffrn_orient_matrix_UB_21 0.1145648000
_diffrn_orient_matrix_UB_22 -0.1079724000
_diffrn_orient_matrix_UB_23 0.1059109000
_diffrn_orient_matrix_UB_31 -0.3367123000
_diffrn_orient_matrix_UB_32 -0.0789171000
_diffrn_orient_matrix_UB_33 0.0096769000
_diffrn_radiation_monochromator mirror
_diffrn_radiation_probe x-ray
_diffrn_radiation_type 'Cu K\a'
_diffrn_radiation_wavelength 1.54184
_diffrn_reflns_av_R_equivalents 0.0294
_diffrn_reflns_av_unetI/netI 0.0273
_diffrn_reflns_Laue_measured_fraction_full 0.991
_diffrn_reflns_Laue_measured_fraction_max 0.954
_diffrn_reflns_limit_h_max 3
_diffrn_reflns_limit_h_min -5
_diffrn_reflns_limit_k_max 9
_diffrn_reflns_limit_k_min -9
_diffrn_reflns_limit_l_max 15
_diffrn_reflns_limit_l_min -14
_diffrn_reflns_number 4800
_diffrn_reflns_point_group_measured_fraction_full 0.991
_diffrn_reflns_point_group_measured_fraction_max 0.954
_diffrn_reflns_theta_full 67.684
_diffrn_reflns_theta_max 74.779
_diffrn_reflns_theta_min 3.626
_diffrn_source 'micro-focus sealed X-ray tube'
_diffrn_source_type 'PhotonJet (Cu) X-ray Source'
_exptl_absorpt_coefficient_mu 3.046
_exptl_absorpt_correction_T_max 1.00000
_exptl_absorpt_correction_T_min 0.78483
_exptl_absorpt_correction_type multi-scan
_exptl_absorpt_process_details
;
CrysAlisPro 1.171.41.104a (Rigaku Oxford Diffraction, 2021)
Empirical absorption correction using spherical harmonics,
implemented in SCALE3 ABSPACK scaling algorithm.
;
_exptl_crystal_colour 'pale pink orange'
_exptl_crystal_density_diffrn 1.371
_exptl_crystal_description plate
_exptl_crystal_F_000 166
_exptl_crystal_size_max 0.256
_exptl_crystal_size_mid 0.167
_exptl_crystal_size_min 0.069
_refine_diff_density_max 0.472
_refine_diff_density_min -0.357
_refine_diff_density_rms 0.072
_refine_ls_extinction_method none
_refine_ls_goodness_of_fit_ref 1.059
_refine_ls_hydrogen_treatment constr
_refine_ls_matrix_type full
_refine_ls_number_parameters 101
_refine_ls_number_reflns 1496
_refine_ls_number_restraints 0
_refine_ls_restrained_S_all 1.059
_refine_ls_R_factor_all 0.0403
_refine_ls_R_factor_gt 0.0382
_refine_ls_shift/su_max 0.000
_refine_ls_shift/su_mean 0.000
_refine_ls_structure_factor_coef Fsqd
_refine_ls_weighting_details 'w=1/[\s^2^(Fo^2^)+(0.0674P)^2^+0.1498P] where P=(Fo^2^+2Fc^2^)/3'
_refine_ls_weighting_scheme calc
_refine_ls_wR_factor_gt 0.1016
_refine_ls_wR_factor_ref 0.1033
_reflns_Friedel_coverage 0.000
_reflns_number_gt 1395
_reflns_number_total 1496
_reflns_threshold_expression 'I > 2\s(I)'
_cod_data_source_file d3nr01034a2.cif
_cod_data_source_block jp-01-81_auto
_cod_depositor_comments 'Adding full bibliography for 1568815--1568823.cif.'
_cod_database_code 1568815
_shelx_shelxl_version_number 2018/3
_chemical_oxdiff_formula 'C10 H16 S2'
_chemical_oxdiff_usercomment 'Marcus for Jarred'
_shelx_space_group_comment
;
The symmetry employed for this shelxl refinement is uniquely defined
by the following loop, which should always be used as a source of
symmetry information in preference to the above space-group names.
They are only intended as comments.
;
_olex2_refinement_description
;
1.a Aromatic/amide H refined with riding coordinates:
 C15(H15), C14(H14), C12(H12), C11(H11)
1.b Idealised Me refined as rotating group:
 C16(H16A,H16B,H16C)
;
_olex2_submission_special_instructions 'No special instructions were received'
_oxdiff_exptl_absorpt_empirical_details
;
Empirical correction (ABSPACK) includes:
- Absorption correction using spherical harmonics
- Frame scaling
;
_oxdiff_exptl_absorpt_empirical_full_max 1.674
_oxdiff_exptl_absorpt_empirical_full_min 0.787

loop_
_space_group_symop_operation_xyz
'x, y, z'
'-x, -y, -z'

loop_
_atom_site_label
_atom_site_type_symbol
_atom_site_fract_x
_atom_site_fract_y
_atom_site_fract_z
_atom_site_U_iso_or_equiv
_atom_site_adp_type
_atom_site_occupancy
_atom_site_site_symmetry_order
_atom_site_calc_flag
_atom_site_refinement_flags_posn
_atom_site_refinement_flags_adp
_atom_site_refinement_flags_occupancy
_atom_site_disorder_assembly
_atom_site_disorder_group
S1 S 0.45846(10) 0.16386(5) 0.08921(3) 0.02287(18) Uani 1 1 d . . . . .
C3 C 0.9696(4) 0.9403(2) 0.47570(14) 0.0234(4) Uani 1 1 d . . . . .
C2 C 0.9004(4) 0.8080(2) 0.41936(14) 0.0236(4) Uani 1 1 d . . . . .
C1 C 0.8365(4) 0.6921(2) 0.36838(14) 0.0231(4) Uani 1 1 d . . . . .
C10 C 0.7519(4) 0.5613(2) 0.30475(14) 0.0213(4) Uani 1 1 d . . . . .
C15 C 0.8013(4) 0.5773(2) 0.19005(14) 0.0224(4) Uani 1 1 d . . . . .
H15 H 0.895828 0.674625 0.155042 0.027 Uiso 1 1 calc R U . . .
C14 C 0.7142(4) 0.4536(2) 0.12826(14) 0.0217(4) Uani 1 1 d . . . . .
H14 H 0.751835 0.465544 0.051032 0.026 Uiso 1 1 calc R U . . .
C13 C 0.5701(4) 0.3098(2) 0.17793(14) 0.0197(3) Uani 1 1 d . . . . .
C12 C 0.5240(4) 0.2917(2) 0.29204(14) 0.0225(4) Uani 1 1 d . . . . .
H12 H 0.430214 0.194055 0.326883 0.027 Uiso 1 1 calc R U . . .
C11 C 0.6147(4) 0.4156(2) 0.35413(14) 0.0228(4) Uani 1 1 d . . . . .
H11 H 0.583499 0.401736 0.431592 0.027 Uiso 1 1 calc R U . . .
C16 C 0.2869(4) 0.0015(2) 0.18129(15) 0.0251(4) Uani 1 1 d . . . . .
H16A H 0.212689 -0.086297 0.139076 0.038 Uiso 1 1 calc R U . . .
H16B H 0.096020 0.052555 0.222600 0.038 Uiso 1 1 calc R U . . .
H16C H 0.458499 -0.050406 0.232387 0.038 Uiso 1 1 calc R U . . .

loop_
_atom_site_aniso_label
_atom_site_aniso_U_11
_atom_site_aniso_U_22
_atom_site_aniso_U_33
_atom_site_aniso_U_23
_atom_site_aniso_U_13
_atom_site_aniso_U_12
S1 0.0323(3) 0.0221(3) 0.0157(2) -0.00496(16) 0.00130(17) -0.00758(17)
C3 0.0301(9) 0.0239(8) 0.0163(8) -0.0010(6) 0.0001(7) -0.0047(6)
C2 0.0312(9) 0.0230(8) 0.0167(8) -0.0009(7) 0.0008(7) -0.0046(7)
C1 0.0277(8) 0.0234(8) 0.0180(8) -0.0006(7) -0.0006(6) -0.0031(6)
C10 0.0246(8) 0.0213(8) 0.0185(8) -0.0046(6) -0.0010(6) -0.0017(6)
C15 0.0275(8) 0.0212(8) 0.0189(8) -0.0003(7) -0.0002(6) -0.0056(6)
C14 0.0269(8) 0.0243(8) 0.0139(8) -0.0015(7) 0.0011(6) -0.0039(6)
C13 0.0234(8) 0.0189(8) 0.0173(8) -0.0044(6) 0.0003(6) -0.0018(6)
C12 0.0292(9) 0.0204(8) 0.0181(8) -0.0023(6) 0.0019(6) -0.0037(6)
C11 0.0315(9) 0.0225(8) 0.0144(8) -0.0023(7) 0.0008(6) -0.0032(7)
C16 0.0329(9) 0.0205(8) 0.0231(9) -0.0037(7) 0.0011(7) -0.0076(7)

loop_
_atom_type_symbol
_atom_type_description
_atom_type_scat_dispersion_real
_atom_type_scat_dispersion_imag
_atom_type_scat_source
C C 0.0181 0.0091 'International Tables Vol C Tables 4.2.6.8 and 6.1.1.4'
H H 0.0000 0.0000 'International Tables Vol C Tables 4.2.6.8 and 6.1.1.4'
S S 0.3331 0.5567 'International Tables Vol C Tables 4.2.6.8 and 6.1.1.4'

loop_
_geom_angle_atom_site_label_1
_geom_angle_atom_site_label_2
_geom_angle_atom_site_label_3
_geom_angle
_geom_angle_site_symmetry_1
_geom_angle_site_symmetry_3
_geom_angle_publ_flag
C13 S1 C16 103.12(8) . . ?
C3 C3 C2 179.0(2) 2_776 . ?
C1 C2 C3 179.13(19) . . ?
C2 C1 C10 177.24(18) . . ?
C15 C10 C1 120.40(15) . . ?
C11 C10 C1 121.23(15) . . ?
C11 C10 C15 118.36(16) . . ?
C10 C15 H15 119.7 . . ?
C14 C15 C10 120.66(15) . . ?
C14 C15 H15 119.7 . . ?
C15 C14 H14 119.6 . . ?
C15 C14 C13 120.71(15) . . ?
C13 C14 H14 119.6 . . ?
C14 C13 S1 116.25(13) . . ?
C12 C13 S1 124.71(13) . . ?
C12 C13 C14 119.03(15) . . ?
C13 C12 H12 119.9 . . ?
C11 C12 C13 120.13(15) . . ?
C11 C12 H12 119.9 . . ?
C10 C11 H11 119.5 . . ?
C12 C11 C10 121.08(15) . . ?
C12 C11 H11 119.5 . . ?
S1 C16 H16A 109.5 . . ?
S1 C16 H16B 109.5 . . ?
S1 C16 H16C 109.5 . . ?
H16A C16 H16B 109.5 . . ?
H16A C16 H16C 109.5 . . ?
H16B C16 H16C 109.5 . . ?

loop_
_geom_bond_atom_site_label_1
_geom_bond_atom_site_label_2
_geom_bond_distance
_geom_bond_site_symmetry_2
_geom_bond_publ_flag
S1 C13 1.7605(17) . ?
S1 C16 1.7980(17) . ?
C3 C3 1.213(4) 2_776 ?
C3 C2 1.364(3) . ?
C2 C1 1.211(3) . ?
C1 C10 1.429(2) . ?
C10 C15 1.407(2) . ?
C10 C11 1.401(2) . ?
C15 H15 0.9500 . ?
C15 C14 1.373(2) . ?
C14 H14 0.9500 . ?
C14 C13 1.403(2) . ?
C13 C12 1.399(2) . ?
C12 H12 0.9500 . ?
C12 C11 1.381(2) . ?
C11 H11 0.9500 . ?
C16 H16A 0.9800 . ?
C16 H16B 0.9800 . ?
C16 H16C 0.9800 . ?

loop_
_geom_torsion_atom_site_label_1
_geom_torsion_atom_site_label_2
_geom_torsion_atom_site_label_3
_geom_torsion_atom_site_label_4
_geom_torsion
_geom_torsion_site_symmetry_1
_geom_torsion_site_symmetry_2
_geom_torsion_site_symmetry_3
_geom_torsion_site_symmetry_4
_geom_torsion_publ_flag
S1 C13 C12 C11 -178.76(12) . . . . ?
C1 C10 C15 C14 -178.66(15) . . . . ?
C1 C10 C11 C12 178.06(15) . . . . ?
C10 C15 C14 C13 0.8(3) . . . . ?
C15 C10 C11 C12 -1.1(2) . . . . ?
C15 C14 C13 S1 178.18(12) . . . . ?
C15 C14 C13 C12 -1.7(3) . . . . ?
C14 C13 C12 C11 1.1(3) . . . . ?
C13 C12 C11 C10 0.3(3) . . . . ?
C11 C10 C15 C14 0.5(2) . . . . ?
C16 S1 C13 C14 179.98(13) . . . . ?
C16 S1 C13 C12 -0.20(17) . . . . ?
